data_7009051
loop_
_publ_author_name
'Kimblin, Clare'
'Bridgewater, Brian M.'
'Hascall, Tony'
'Parkin, Gerard'

_publ_section_title
;
 The synthesis and structural characterization of
 bis(mercaptoimidazolyl)hydroborato complexes of lithium, thallium and
 zinc&#x200A;&#x2020;
;
_journal_issue 6
_journal_name_full 'Journal of the Chemical Society, Dalton Transactions'
_journal_page_first 891
_journal_paper_doi 10.1039/a908411h
_journal_year 2000
_chemical_formula_sum 'C42 H46 B N5 O3 S2 Zn'
_chemical_formula_weight 809.14
_chemical_name_systematic
;

 ?

;
_space_group_IT_number 33
_symmetry_cell_setting orthorhombic
_symmetry_space_group_name_Hall 'P 2c -2n'
_symmetry_space_group_name_H-M 'P n a 21'
_atom_sites_solution_hydrogens geom
_atom_sites_solution_primary direct
_atom_sites_solution_secondary difmap
_audit_creation_method SHELXL-97
_cell_angle_alpha 90.00
_cell_angle_beta 90.00
_cell_angle_gamma 90.00
_cell_formula_units_Z 4
_cell_length_a 24.777(5)
_cell_length_b 9.4508(16)
_cell_length_c 18.736(4)
_cell_measurement_temperature 223(2)
_cell_volume 4387.3(15)
_computing_cell_refinement 'Bruker SMART'
_computing_data_collection 'Bruker SMART'
_computing_data_reduction 'Bruker SHELXTL'
_computing_molecular_graphics 'Bruker SHELXTL'
_computing_publication_material 'Bruker SHELXTL'
_computing_structure_refinement 'SHELXL-97 (Sheldrick, 1997)'
_computing_structure_solution 'SHELXS-97 (Sheldrick, 1990)'
_diffrn_ambient_temperature 223(2)
_diffrn_measured_fraction_theta_full 0.945
_diffrn_measured_fraction_theta_max 0.945
_diffrn_measurement_device_type 'CCD area detector'
_diffrn_measurement_method 'phi and omega scans'
_diffrn_radiation_monochromator graphite
_diffrn_radiation_source 'fine-focus sealed tube'
_diffrn_radiation_type MoK\a
_diffrn_radiation_wavelength 0.71073
_diffrn_reflns_av_R_equivalents 0.1629
_diffrn_reflns_av_sigmaI/netI 0.2344
_diffrn_reflns_limit_h_max 30
_diffrn_reflns_limit_h_min -32
_diffrn_reflns_limit_k_max 12
_diffrn_reflns_limit_k_min -6
_diffrn_reflns_limit_l_max 20
_diffrn_reflns_limit_l_min -23
_diffrn_reflns_number 22015
_diffrn_reflns_theta_full 28.28
_diffrn_reflns_theta_max 28.28
_diffrn_reflns_theta_min 1.64
_exptl_absorpt_coefficient_mu 0.696
_exptl_absorpt_correction_T_max 0.9660
_exptl_absorpt_correction_T_min 0.8733
_exptl_absorpt_correction_type none
_exptl_crystal_density_diffrn 1.225
_exptl_crystal_density_method 'not measured'
_exptl_crystal_F_000 1696
_exptl_crystal_size_max 0.20
_exptl_crystal_size_mid 0.10
_exptl_crystal_size_min 0.05
_refine_diff_density_max 0.405
_refine_diff_density_min -0.285
_refine_diff_density_rms 0.057
_refine_ls_abs_structure_details 'Flack H D (1983), Acta Cryst. A39, 876-881'
_refine_ls_abs_structure_Flack 0.07(2)
_refine_ls_extinction_coef 0.00008(6)
_refine_ls_extinction_expression Fc^*^=kFc[1+0.001xFc^2^\l^3^/sin(2\q)]^-1/4^
_refine_ls_extinction_method SHELXL
_refine_ls_goodness_of_fit_ref 1.004
_refine_ls_hydrogen_treatment mixed
_refine_ls_matrix_type full
_refine_ls_number_parameters 503
_refine_ls_number_reflns 9177
_refine_ls_number_restraints 1
_refine_ls_restrained_S_all 1.004
_refine_ls_R_factor_all 0.2641
_refine_ls_R_factor_gt 0.0788
_refine_ls_shift/su_max 0.171
_refine_ls_shift/su_mean 0.021
_refine_ls_structure_factor_coef Fsqd
_refine_ls_weighting_details 'calc w=1/[\s^2^(Fo^2^)+(0.0057P)^2^+0.0000P] where P=(Fo^2^+2Fc^2^)/3'
_refine_ls_weighting_scheme calc
_refine_ls_wR_factor_gt 0.0822
_refine_ls_wR_factor_ref 0.1085
_reflns_number_gt 2970
_reflns_number_total 9177
_reflns_threshold_expression >2sigma(I)
_cod_data_source_file a908411h.txt
_cod_data_source_block new2
_cod_depositor_comments
;
The following automatic conversions were performed:
'_symmetry_cell_setting' value 'Orthorhombic' changed to 'orthorhombic'
according to '/home/saulius/struct/CIF-dictionaries/cif_core.dic'
dictionary named 'cif_core.dic' version 2.4.1 from 2010-06-29.

Automatic conversion script
Id: cif_fix_enum 1527 2010-12-29 10:47:43Z saulius 
;
_cod_original_cell_volume 4387.2(15)
_cod_original_sg_symbol_H-M Pna2(1)
_cod_database_code 7009051

loop_
_symmetry_equiv_pos_as_xyz
'x, y, z'
'-x, -y, z+1/2'
'x+1/2, -y+1/2, z'
'-x+1/2, y+1/2, z+1/2'

loop_
_atom_site_label
_atom_site_type_symbol
_atom_site_fract_x
_atom_site_fract_y
_atom_site_fract_z
_atom_site_U_iso_or_equiv
_atom_site_adp_type
_atom_site_occupancy
_atom_site_symmetry_multiplicity
_atom_site_calc_flag
_atom_site_refinement_flags
_atom_site_disorder_assembly
_atom_site_disorder_group
Zn Zn 0.27028(3) 0.99626(9) 0.90466(10) 0.0645(3) Uani 1 1 d . . .
S11 S 0.30912(12) 0.9560(3) 1.01259(14) 0.0722(10) Uani 1 1 d . . .
S21 S 0.30721(13) 0.9598(3) 0.79549(14) 0.0763(11) Uani 1 1 d . . .
N1 N 0.2151(4) 1.2178(8) 0.8919(5) 0.068(3) Uani 1 1 d . . .
N11 N 0.2913(3) 0.6861(10) 0.9615(4) 0.053(2) Uani 1 1 d . . .
N12 N 0.3484(3) 0.7030(8) 1.0496(4) 0.061(2) Uani 1 1 d . . .
N21 N 0.2752(3) 0.6875(9) 0.8271(4) 0.056(2) Uani 1 1 d . . .
N22 N 0.3168(3) 0.7143(8) 0.7248(4) 0.058(2) Uani 1 1 d . . .
O1 O 0.2647(3) 1.2312(5) 0.8996(5) 0.0765(18) Uani 1 1 d . . .
O2 O 0.1958(2) 1.0945(5) 0.8988(5) 0.0811(16) Uani 1 1 d . . .
O3 O 0.1839(3) 1.3191(6) 0.8815(3) 0.093(2) Uani 1 1 d . . .
B B 0.2479(4) 0.7040(8) 0.9020(8) 0.052(3) Uani 1 1 d . . .
H2 H 0.2088(15) 0.621(4) 0.915(3) 0.014(14) Uiso 1 1 d . . .
H1 H 0.2336(19) 0.841(5) 0.911(4) 0.045(15) Uiso 1 1 d . . .
C11 C 0.3149(4) 0.7736(10) 1.0066(5) 0.047(3) Uani 1 1 d . . .
C12 C 0.3098(4) 0.5517(10) 0.9780(5) 0.072(3) Uani 1 1 d . . .
H12A H 0.2991 0.4682 0.9548 0.086 Uiso 1 1 calc R . .
C13 C 0.3453(4) 0.5582(9) 1.0322(5) 0.070(3) Uani 1 1 d . . .
H13A H 0.3639 0.4828 1.0537 0.084 Uiso 1 1 calc R . .
C21 C 0.2988(4) 0.7869(12) 0.7856(6) 0.062(3) Uani 1 1 d . . .
C22 C 0.2778(4) 0.5584(9) 0.7911(5) 0.066(3) Uani 1 1 d . . .
H22A H 0.2632 0.4726 0.8077 0.079 Uiso 1 1 calc R . .
C23 C 0.3040(4) 0.5753(9) 0.7300(4) 0.065(3) Uani 1 1 d . . .
H23A H 0.3122 0.5043 0.6966 0.078 Uiso 1 1 calc R . .
C31 C 0.3797(4) 0.7577(9) 1.1082(6) 0.049(3) Uani 1 1 d . . .
C32 C 0.4341(5) 0.7961(13) 1.0924(7) 0.074(4) Uani 1 1 d . . .
C33 C 0.4649(4) 0.8424(10) 1.1512(7) 0.083(3) Uani 1 1 d . . .
H33A H 0.5016 0.8638 1.1443 0.100 Uiso 1 1 calc R . .
C34 C 0.4430(6) 0.8575(11) 1.2194(6) 0.079(4) Uani 1 1 d . . .
C35 C 0.3898(5) 0.8157(11) 1.2291(6) 0.082(3) Uani 1 1 d . . .
H35A H 0.3751 0.8198 1.2753 0.098 Uiso 1 1 calc R . .
C36 C 0.3574(4) 0.7684(11) 1.1742(6) 0.062(3) Uani 1 1 d . . .
C41 C 0.3414(6) 0.7817(11) 0.6634(5) 0.067(3) Uani 1 1 d . . .
C42 C 0.3969(5) 0.8099(10) 0.6656(6) 0.063(3) Uani 1 1 d . . .
C43 C 0.4172(4) 0.8767(11) 0.6064(6) 0.065(3) Uani 1 1 d . . .
H43A H 0.4543 0.8969 0.6046 0.078 Uiso 1 1 calc R . .
C44 C 0.3847(5) 0.9159(10) 0.5482(5) 0.071(3) Uani 1 1 d . . .
C45 C 0.3312(4) 0.8858(9) 0.5507(5) 0.066(3) Uani 1 1 d . . .
H45A H 0.3094 0.9109 0.5116 0.079 Uiso 1 1 calc R . .
C46 C 0.3081(4) 0.8213(9) 0.6071(5) 0.051(2) Uani 1 1 d . . .
C52 C 0.4579(4) 0.7802(10) 1.0178(5) 0.107(4) Uani 1 1 d . . .
H52A H 0.4386 0.7066 0.9923 0.160 Uiso 1 1 calc R . .
H52B H 0.4957 0.7548 1.0215 0.160 Uiso 1 1 calc R . .
H52C H 0.4545 0.8690 0.9923 0.160 Uiso 1 1 calc R . .
C54 C 0.4798(4) 0.9125(9) 1.2785(5) 0.104(4) Uani 1 1 d . . .
H54A H 0.4617 0.9882 1.3040 0.157 Uiso 1 1 calc R . .
H54B H 0.5130 0.9481 1.2577 0.157 Uiso 1 1 calc R . .
H54C H 0.4880 0.8361 1.3113 0.157 Uiso 1 1 calc R . .
C56 C 0.3006(4) 0.7286(11) 1.1889(5) 0.086(4) Uani 1 1 d . . .
H56A H 0.2776 0.7650 1.1513 0.129 Uiso 1 1 calc R . .
H56B H 0.2896 0.7685 1.2343 0.129 Uiso 1 1 calc R . .
H56C H 0.2976 0.6264 1.1908 0.129 Uiso 1 1 calc R . .
C62 C 0.4323(4) 0.7709(12) 0.7261(6) 0.079(4) Uani 1 1 d . . .
H62A H 0.4304 0.6696 0.7340 0.119 Uiso 1 1 calc R . .
H62B H 0.4205 0.8201 0.7688 0.119 Uiso 1 1 calc R . .
H62C H 0.4692 0.7975 0.7152 0.119 Uiso 1 1 calc R . .
C64 C 0.4105(3) 1.0013(12) 0.4855(4) 0.104(3) Uani 1 1 d . . .
H64A H 0.3865 0.9989 0.4445 0.155 Uiso 1 1 calc R . .
H64B H 0.4449 0.9594 0.4727 0.155 Uiso 1 1 calc R . .
H64C H 0.4160 1.0986 0.5002 0.155 Uiso 1 1 calc R . .
C66 C 0.2486(3) 0.7853(10) 0.6074(5) 0.077(3) Uani 1 1 d . . .
H66A H 0.2289 0.8572 0.6337 0.116 Uiso 1 1 calc R . .
H66B H 0.2433 0.6940 0.6299 0.116 Uiso 1 1 calc R . .
H66C H 0.2354 0.7818 0.5587 0.116 Uiso 1 1 calc R . .
C71 C 0.4016(9) 1.286(3) 0.894(2) 0.230(16) Uani 1 1 d . . .
H71A H 0.3684 1.2422 0.8831 0.276 Uiso 1 1 calc R . .
C72 C 0.4212(10) 1.398(4) 0.8683(13) 0.23(2) Uani 1 1 d . . .
H72A H 0.3968 1.4415 0.8368 0.279 Uiso 1 1 calc R . .
C73 C 0.4630(13) 1.466(2) 0.8732(10) 0.166(9) Uani 1 1 d . . .
H73A H 0.4685 1.5477 0.8453 0.200 Uiso 1 1 calc R . .
C74 C 0.4999(9) 1.423(3) 0.9186(16) 0.170(8) Uani 1 1 d . . .
H74A H 0.5317 1.4762 0.9245 0.205 Uiso 1 1 calc R . .
C75 C 0.4931(11) 1.309(3) 0.9552(9) 0.159(8) Uani 1 1 d . . .
H75A H 0.5196 1.2753 0.9870 0.191 Uiso 1 1 calc R . .
C76 C 0.4451(16) 1.2381(19) 0.9453(12) 0.172(10) Uani 1 1 d . . .
H76A H 0.4389 1.1556 0.9721 0.207 Uiso 1 1 calc R . .
C81 C 0.3744(9) 1.207(2) 1.2240(18) 0.203(15) Uani 1 1 d . . .
H81A H 0.3575 1.1197 1.2330 0.243 Uiso 1 1 calc R . .
C82 C 0.3704(8) 1.308(3) 1.2766(11) 0.174(9) Uani 1 1 d . . .
H82A H 0.3501 1.2966 1.3186 0.208 Uiso 1 1 calc R . .
C83 C 0.3979(7) 1.421(2) 1.2618(11) 0.129(6) Uani 1 1 d . . .
H83A H 0.3970 1.4939 1.2957 0.155 Uiso 1 1 calc R . .
C84 C 0.4271(6) 1.4426(17) 1.2036(12) 0.100(5) Uani 1 1 d . . .
H84A H 0.4454 1.5278 1.1946 0.120 Uiso 1 1 calc R . .
C85 C 0.4279(7) 1.334(3) 1.1597(13) 0.155(10) Uani 1 1 d . . .
H85A H 0.4535 1.3436 1.1229 0.185 Uiso 1 1 calc R . .
C86 C 0.4016(14) 1.221(4) 1.1568(14) 0.223(19) Uani 1 1 d . . .
H86A H 0.3999 1.1580 1.1181 0.268 Uiso 1 1 calc R . .
C91 C 0.1323(11) -0.074(2) 0.0530(10) 0.162(12) Uani 1 1 d . . .
H91A H 0.1395 -0.0180 0.0124 0.194 Uiso 1 1 calc R . .
C92 C 0.1621(9) -0.191(3) 0.0731(10) 0.158(10) Uani 1 1 d . . .
H92A H 0.1914 -0.2155 0.0438 0.190 Uiso 1 1 calc R . .
C93 C 0.1536(6) -0.2702(16) 0.1278(11) 0.109(7) Uani 1 1 d . . .
H93A H 0.1739 -0.3526 0.1357 0.131 Uiso 1 1 calc R . .
C94 C 0.1152(9) -0.2311(18) 0.1721(9) 0.109(6) Uani 1 1 d . . .
H94A H 0.1122 -0.2785 0.2160 0.131 Uiso 1 1 calc R . .
C95 C 0.0809(5) -0.129(2) 0.1579(10) 0.097(5) Uani 1 1 d . . .
H95A H 0.0506 -0.1115 0.1868 0.116 Uiso 1 1 calc R . .
C96 C 0.0917(7) -0.0492(18) 0.0991(12) 0.111(6) Uani 1 1 d . . .
H96A H 0.0691 0.0286 0.0900 0.134 Uiso 1 1 calc R . .

loop_
_atom_site_aniso_label
_atom_site_aniso_U_11
_atom_site_aniso_U_22
_atom_site_aniso_U_33
_atom_site_aniso_U_23
_atom_site_aniso_U_13
_atom_site_aniso_U_12
Zn 0.0946(6) 0.0495(4) 0.0493(5) -0.0028(9) 0.0007(11) 0.0070(6)
S11 0.110(3) 0.050(2) 0.057(2) -0.0066(17) -0.018(2) -0.004(2)
S21 0.123(3) 0.047(2) 0.058(2) -0.0049(17) 0.017(2) -0.003(2)
N1 0.125(8) 0.037(4) 0.041(6) -0.024(5) 0.009(6) 0.009(6)
N11 0.069(6) 0.052(6) 0.039(5) 0.002(5) 0.000(4) -0.009(5)
N12 0.081(6) 0.044(5) 0.059(6) 0.008(5) 0.014(5) 0.001(5)
N21 0.079(6) 0.036(5) 0.053(6) -0.008(4) 0.003(5) -0.003(5)
N22 0.079(6) 0.045(5) 0.051(6) -0.006(5) 0.003(5) -0.010(5)
O1 0.104(5) 0.052(3) 0.073(4) 0.005(6) 0.006(6) -0.016(4)
O2 0.117(4) 0.056(3) 0.071(4) 0.009(6) -0.010(6) -0.007(3)
O3 0.164(7) 0.063(4) 0.054(5) -0.014(3) -0.009(4) 0.038(4)
B 0.073(8) 0.043(5) 0.041(6) 0.024(9) 0.013(9) -0.008(5)
C11 0.062(7) 0.032(6) 0.047(7) 0.017(5) 0.002(5) 0.012(5)
C12 0.128(10) 0.045(7) 0.042(7) -0.001(5) -0.005(7) -0.005(6)
C13 0.093(8) 0.054(7) 0.064(7) 0.001(5) -0.001(6) 0.012(6)
C21 0.057(7) 0.079(9) 0.048(7) 0.012(7) 0.003(5) -0.018(6)
C22 0.096(8) 0.047(6) 0.054(6) 0.000(5) -0.015(7) -0.006(6)
C23 0.113(8) 0.049(6) 0.033(6) -0.007(4) 0.024(6) 0.010(5)
C31 0.060(8) 0.039(6) 0.049(6) 0.004(5) -0.023(7) -0.011(5)
C32 0.069(9) 0.079(9) 0.074(9) 0.018(7) 0.026(7) 0.026(7)
C33 0.077(8) 0.074(7) 0.099(9) 0.014(7) -0.030(8) -0.026(6)
C34 0.122(11) 0.061(7) 0.055(8) 0.010(6) -0.035(9) 0.019(7)
C35 0.064(9) 0.103(9) 0.079(9) -0.027(7) 0.006(7) -0.012(7)
C36 0.061(8) 0.080(8) 0.044(7) -0.014(6) 0.001(7) -0.019(6)
C41 0.111(10) 0.060(7) 0.029(7) 0.002(5) 0.009(8) 0.000(7)
C42 0.064(9) 0.053(7) 0.071(9) -0.006(6) 0.015(8) -0.003(6)
C43 0.051(7) 0.080(8) 0.065(8) -0.016(7) 0.022(7) 0.002(6)
C44 0.100(10) 0.073(7) 0.041(7) -0.010(5) 0.030(7) -0.005(7)
C45 0.079(8) 0.062(6) 0.056(7) -0.004(5) 0.018(6) -0.008(6)
C46 0.060(7) 0.057(6) 0.035(6) -0.004(5) 0.003(6) 0.001(6)
C52 0.100(8) 0.121(9) 0.099(9) 0.002(7) 0.040(7) 0.008(7)
C54 0.123(9) 0.104(8) 0.086(8) 0.010(6) -0.039(7) -0.040(7)
C56 0.092(9) 0.115(10) 0.050(7) -0.010(7) 0.006(6) -0.019(7)
C62 0.068(9) 0.062(8) 0.108(10) 0.006(8) -0.011(7) -0.007(6)
C64 0.131(9) 0.103(7) 0.077(7) -0.009(7) 0.028(6) -0.004(8)
C66 0.083(8) 0.097(8) 0.053(6) 0.004(6) -0.014(5) -0.002(6)
C71 0.104(19) 0.27(3) 0.32(4) -0.17(3) 0.09(2) -0.021(17)
C72 0.054(14) 0.46(6) 0.19(2) -0.13(3) -0.024(13) 0.01(2)
C73 0.20(2) 0.22(2) 0.086(12) -0.001(12) -0.018(14) 0.05(2)
C74 0.22(2) 0.125(16) 0.16(2) -0.070(16) -0.03(2) 0.024(15)
C75 0.23(3) 0.115(15) 0.130(13) 0.000(13) -0.053(13) 0.060(17)
C76 0.27(3) 0.094(13) 0.155(19) -0.020(12) 0.11(2) -0.024(18)
C81 0.131(19) 0.073(12) 0.40(4) 0.02(2) -0.17(3) 0.001(12)
C82 0.169(18) 0.147(18) 0.21(2) 0.057(19) 0.084(15) 0.015(16)
C83 0.118(15) 0.119(16) 0.151(17) 0.015(12) 0.033(12) 0.033(11)
C84 0.077(10) 0.085(12) 0.137(15) 0.008(11) 0.001(10) 0.007(8)
C85 0.099(15) 0.21(3) 0.153(18) -0.075(18) -0.020(12) 0.078(15)
C86 0.29(4) 0.21(3) 0.17(2) -0.11(2) -0.17(2) 0.16(3)
C91 0.24(3) 0.18(2) 0.062(12) -0.006(13) 0.001(15) -0.15(2)
C92 0.18(2) 0.24(3) 0.055(12) -0.026(13) 0.033(12) -0.091(19)
C93 0.055(10) 0.110(13) 0.164(19) -0.092(14) 0.010(10) 0.001(8)
C94 0.127(15) 0.082(11) 0.118(15) 0.023(10) -0.077(14) -0.059(10)
C95 0.049(9) 0.129(15) 0.113(15) -0.033(11) 0.018(9) -0.016(10)
C96 0.123(15) 0.088(12) 0.123(15) -0.013(12) -0.060(11) 0.023(11)

loop_
_atom_type_symbol
_atom_type_description
_atom_type_scat_dispersion_real
_atom_type_scat_dispersion_imag
_atom_type_scat_source
C C 0.0033 0.0016 'International Tables Vol C Tables 4.2.6.8 and 6.1.1.4'
H H 0.0000 0.0000 'International Tables Vol C Tables 4.2.6.8 and 6.1.1.4'
B B 0.0013 0.0007 'International Tables Vol C Tables 4.2.6.8 and 6.1.1.4'
N N 0.0061 0.0033 'International Tables Vol C Tables 4.2.6.8 and 6.1.1.4'
O O 0.0106 0.0060 'International Tables Vol C Tables 4.2.6.8 and 6.1.1.4'
S S 0.1246 0.1234 'International Tables Vol C Tables 4.2.6.8 and 6.1.1.4'
Zn Zn 0.2839 1.4301 'International Tables Vol C Tables 4.2.6.8 and 6.1.1.4'

loop_
_geom_angle_atom_site_label_1
_geom_angle_atom_site_label_2
_geom_angle_atom_site_label_3
_geom_angle
_geom_angle_site_symmetry_1
_geom_angle_site_symmetry_3
_geom_angle_publ_flag
H1 Zn O2 85.2(16) . . ?
H1 Zn O1 144.7(16) . . ?
O2 Zn O1 59.7(2) . . ?
H1 Zn S21 98(3) . . ?
O2 Zn S21 112.4(3) . . ?
O1 Zn S21 97.9(3) . . ?
H1 Zn S11 91(2) . . ?
O2 Zn S11 120.0(3) . . ?
O1 Zn S11 103.4(3) . . ?
S21 Zn S11 127.35(8) . . ?
H1 Zn N1 115.3(16) . . ?
O2 Zn N1 30.1(2) . . ?
O1 Zn N1 29.69(18) . . ?
S21 Zn N1 105.1(2) . . ?
S11 Zn N1 117.1(2) . . ?
C11 S11 Zn 98.3(4) . . ?
C21 S21 Zn 101.6(4) . . ?
O1 N1 O3 123.6(8) . . ?
O1 N1 O2 116.9(8) . . ?
O3 N1 O2 119.4(9) . . ?
O1 N1 Zn 62.3(4) . . ?
O3 N1 Zn 173.3(7) . . ?
O2 N1 Zn 55.1(4) . . ?
C11 N11 C12 106.6(8) . . ?
C11 N11 B 134.1(9) . . ?
C12 N11 B 119.2(9) . . ?
C11 N12 C13 108.2(9) . . ?
C11 N12 C31 128.0(9) . . ?
C13 N12 C31 123.6(9) . . ?
C21 N21 C22 108.1(8) . . ?
C21 N21 B 129.3(9) . . ?
C22 N21 B 122.6(8) . . ?
C23 N22 C21 110.0(8) . . ?
C23 N22 C41 125.6(8) . . ?
C21 N22 C41 124.3(8) . . ?
N1 O1 Zn 88.0(5) . . ?
N1 O2 Zn 94.8(5) . . ?
H2 B H1 111(3) . . ?
H2 B N11 109(2) . . ?
H1 B N11 101(3) . . ?
H2 B N21 116(3) . . ?
H1 B N21 109(3) . . ?
N11 B N21 109.4(7) . . ?
N11 C11 N12 110.3(9) . . ?
N11 C11 S11 129.0(9) . . ?
N12 C11 S11 120.6(9) . . ?
C13 C12 N11 110.1(8) . . ?
C12 C13 N12 104.7(8) . . ?
N21 C21 N22 105.3(9) . . ?
N21 C21 S21 132.4(9) . . ?
N22 C21 S21 122.3(8) . . ?
C23 C22 N21 109.5(8) . . ?
C22 C23 N22 107.1(8) . . ?
C36 C31 C32 123.7(10) . . ?
C36 C31 N12 120.1(10) . . ?
C32 C31 N12 116.2(11) . . ?
C33 C32 C31 115.3(10) . . ?
C33 C32 C52 122.6(11) . . ?
C31 C32 C52 122.0(12) . . ?
C34 C33 C32 122.5(11) . . ?
C35 C34 C33 117.4(11) . . ?
C35 C34 C54 124.7(12) . . ?
C33 C34 C54 117.9(12) . . ?
C36 C35 C34 123.2(11) . . ?
C31 C36 C35 117.8(11) . . ?
C31 C36 C56 122.5(10) . . ?
C35 C36 C56 119.7(10) . . ?
C46 C41 C42 123.6(11) . . ?
C46 C41 N22 118.1(11) . . ?
C42 C41 N22 118.2(11) . . ?
C43 C42 C41 115.0(11) . . ?
C43 C42 C62 121.1(11) . . ?
C41 C42 C62 123.9(11) . . ?
C42 C43 C44 122.6(10) . . ?
C45 C44 C43 118.6(10) . . ?
C45 C44 C64 122.2(11) . . ?
C43 C44 C64 119.1(11) . . ?
C46 C45 C44 122.4(10) . . ?
C45 C46 C41 117.7(10) . . ?
C45 C46 C66 121.1(10) . . ?
C41 C46 C66 121.0(10) . . ?
C72 C71 C76 102(3) . . ?
C73 C72 C71 138(4) . . ?
C72 C73 C74 118(3) . . ?
C75 C74 C73 121(2) . . ?
C74 C75 C76 117(2) . . ?
C75 C76 C71 124(2) . . ?
C82 C81 C86 127(2) . . ?
C83 C82 C81 112(2) . . ?
C82 C83 C84 126(2) . . ?
C85 C84 C83 113.7(19) . . ?
C86 C85 C84 133(3) . . ?
C85 C86 C81 107(2) . . ?
C96 C91 C92 111(2) . . ?
C93 C92 C91 127(2) . . ?
C92 C93 C94 117.3(19) . . ?
C95 C94 C93 123.1(16) . . ?
C94 C95 C96 116.4(15) . . ?
C91 C96 C95 124.9(18) . . ?

loop_
_geom_bond_atom_site_label_1
_geom_bond_atom_site_label_2
_geom_bond_distance
_geom_bond_site_symmetry_2
_geom_bond_publ_flag
Zn H1 1.73(5) . ?
Zn O2 2.068(5) . ?
Zn O1 2.226(5) . ?
Zn S21 2.267(3) . ?
Zn S11 2.272(3) . ?
Zn N1 2.513(8) . ?
S11 C11 1.733(10) . ?
S21 C21 1.658(12) . ?
N1 O1 1.245(8) . ?
N1 O3 1.245(8) . ?
N1 O2 1.266(7) . ?
N11 C11 1.318(11) . ?
N11 C12 1.385(10) . ?
N11 B 1.559(14) . ?
N12 C11 1.335(10) . ?
N12 C13 1.408(9) . ?
N12 C31 1.442(10) . ?
N21 C21 1.353(11) . ?
N21 C22 1.396(10) . ?
N21 B 1.565(15) . ?
N22 C23 1.354(9) . ?
N22 C21 1.402(11) . ?
N22 C41 1.450(11) . ?
B H2 1.27(4) . ?
B H1 1.35(5) . ?
C12 C13 1.344(10) . ?
C22 C23 1.326(10) . ?
C31 C36 1.358(12) . ?
C31 C32 1.428(12) . ?
C32 C33 1.410(14) . ?
C32 C52 1.522(12) . ?
C33 C34 1.394(13) . ?
C34 C35 1.389(12) . ?
C34 C54 1.525(13) . ?
C35 C36 1.378(12) . ?
C36 C56 1.482(12) . ?
C41 C46 1.390(12) . ?
C41 C42 1.401(13) . ?
C42 C43 1.373(13) . ?
C42 C62 1.480(13) . ?
C43 C44 1.404(12) . ?
C44 C45 1.358(11) . ?
C44 C64 1.562(11) . ?
C45 C46 1.348(10) . ?
C46 C66 1.513(10) . ?
C71 C72 1.26(4) . ?
C71 C76 1.52(4) . ?
C72 C73 1.22(2) . ?
C73 C74 1.315(18) . ?
C74 C75 1.29(2) . ?
C75 C76 1.38(2) . ?
C81 C82 1.38(2) . ?
C81 C86 1.43(4) . ?
C82 C83 1.291(19) . ?
C83 C84 1.326(17) . ?
C84 C85 1.31(2) . ?
C85 C86 1.25(3) . ?
C91 C96 1.35(2) . ?
C91 C92 1.39(3) . ?
C92 C93 1.285(18) . ?
C93 C94 1.316(18) . ?
C94 C95 1.314(16) . ?
C95 C96 1.360(18) . ?
